data_7045728
loop_
_publ_author_name
'bhol, Mamina'
'Shankar, Bhaskaran'
'Malaichamy, Sathiyendiran'

_publ_section_title
;
 Rhenium(I) based irregular pentagonal-shaped metallacavitands
;
_journal_name_full 'Dalton Transactions'
_journal_paper_doi 10.1039/C8DT00574E
_journal_year 2018
_chemical_formula_moiety 'C68 H42 N4 O10 Re2'
_chemical_formula_sum 'C68 H42 N4 O10 Re2'
_chemical_formula_weight 1447.45
_space_group_crystal_system triclinic
_space_group_IT_number 2
_space_group_name_Hall '-P 1'
_space_group_name_H-M_alt 'P -1'
_symmetry_space_group_name_Hall '-P 1'
_symmetry_space_group_name_H-M 'P -1'
_atom_sites_solution_hydrogens geom
_audit_creation_method SHELXL-2014/7
_audit_update_record
;
2017-11-24 deposited with the CCDC.
2018-02-23 downloaded from the CCDC.
;
_cell_angle_alpha 109.772(2)
_cell_angle_beta 110.734(2)
_cell_angle_gamma 101.320(2)
_cell_formula_units_Z 2
_cell_length_a 14.5376(8)
_cell_length_b 14.8971(8)
_cell_length_c 15.5162(8)
_cell_measurement_reflns_used 9540
_cell_measurement_temperature 100(2)
_cell_measurement_theta_max 25.74
_cell_measurement_theta_min 2.35
_cell_volume 2760.1(3)
_computing_cell_refinement 'Bruker SAINT'
_computing_data_collection 'Bruker APEX2'
_computing_data_reduction 'Bruker SAINT'
_computing_molecular_graphics 'Bruker SHELXTL'
_computing_publication_material 'Bruker SHELXTL'
_computing_structure_refinement 'SHELXL-2014/7 (Sheldrick, 2014)'
_computing_structure_solution 'SHELXS-97 (Sheldrick 2008)'
_diffrn_ambient_temperature 100(2)
_diffrn_measured_fraction_theta_full 0.995
_diffrn_measured_fraction_theta_max 0.991
_diffrn_measurement_device_type 'Bruker APEX-II CCD'
_diffrn_measurement_method '\f and \w scans'
_diffrn_radiation_type MoK\a
_diffrn_radiation_wavelength 0.71073
_diffrn_reflns_av_R_equivalents 0.0407
_diffrn_reflns_av_unetI/netI 0.0245
_diffrn_reflns_Laue_measured_fraction_full 0.995
_diffrn_reflns_Laue_measured_fraction_max 0.991
_diffrn_reflns_limit_h_max 17
_diffrn_reflns_limit_h_min -17
_diffrn_reflns_limit_k_max 18
_diffrn_reflns_limit_k_min -18
_diffrn_reflns_limit_l_max 18
_diffrn_reflns_limit_l_min -18
_diffrn_reflns_number 76040
_diffrn_reflns_point_group_measured_fraction_full 0.995
_diffrn_reflns_point_group_measured_fraction_max 0.991
_diffrn_reflns_theta_full 25.242
_diffrn_reflns_theta_max 25.787
_diffrn_reflns_theta_min 2.188
_exptl_absorpt_coefficient_mu 4.450
_exptl_absorpt_correction_T_max 0.808
_exptl_absorpt_correction_T_min 0.746
_exptl_absorpt_correction_type multi-scan
_exptl_absorpt_process_details SADABS
_exptl_crystal_colour brown
_exptl_crystal_density_diffrn 1.742
_exptl_crystal_description block
_exptl_crystal_F_000 1416
_exptl_crystal_size_max 0.070
_exptl_crystal_size_mid 0.050
_exptl_crystal_size_min 0.050
_refine_diff_density_max 7.201
_refine_diff_density_min -2.090
_refine_diff_density_rms 0.207
_refine_ls_extinction_method none
_refine_ls_goodness_of_fit_ref 1.021
_refine_ls_hydrogen_treatment constr
_refine_ls_matrix_type full
_refine_ls_number_parameters 757
_refine_ls_number_reflns 10501
_refine_ls_number_restraints 23
_refine_ls_restrained_S_all 1.022
_refine_ls_R_factor_all 0.0581
_refine_ls_R_factor_gt 0.0516
_refine_ls_shift/su_max 0.001
_refine_ls_shift/su_mean 0.000
_refine_ls_structure_factor_coef Fsqd
_refine_ls_weighting_details 'w=1/[\s^2^(Fo^2^)+(0.0478P)^2^+61.0624P] where P=(Fo^2^+2Fc^2^)/3'
_refine_ls_weighting_scheme calc
_refine_ls_wR_factor_gt 0.1286
_refine_ls_wR_factor_ref 0.1345
_reflns_Friedel_coverage 0.000
_reflns_number_gt 9337
_reflns_number_total 10501
_reflns_threshold_expression 'I > 2\s(I)'
_cod_data_source_file c8dt00574e2.cif
_cod_data_source_block MB2-85
_cod_database_code 7045728
_shelx_shelxl_version_number 2014/7
_shelx_space_group_comment
;
The symmetry employed for this shelxl refinement is uniquely defined
by the following loop, which should always be used as a source of
symmetry information in preference to the above space-group names.
They are only intended as comments.
;
_shelx_estimated_absorpt_t_min 0.746
_shelx_estimated_absorpt_t_max 0.808

loop_
_space_group_symop_operation_xyz
'x, y, z'
'-x, -y, -z'

loop_
_atom_site_label
_atom_site_type_symbol
_atom_site_fract_x
_atom_site_fract_y
_atom_site_fract_z
_atom_site_U_iso_or_equiv
_atom_site_adp_type
_atom_site_occupancy
_atom_site_site_symmetry_order
_atom_site_calc_flag
_atom_site_refinement_flags_posn
_atom_site_refinement_flags_adp
C1 C 0.0233(7) 0.7714(7) 0.1514(7) 0.034(2) Uani 1 1 d . .
H1 H 0.0747 0.8217 0.1513 0.041 Uiso 1 1 calc R U
C2 C -0.0613(8) 0.7913(8) 0.1602(8) 0.040(2) Uani 1 1 d . .
H2 H -0.0678 0.8551 0.1665 0.048 Uiso 1 1 calc R U
C3 C -0.1396(7) 0.7180(8) 0.1601(8) 0.045(3) Uani 1 1 d . .
H3 H -0.1978 0.7332 0.1672 0.055 Uiso 1 1 calc R U
C4 C -0.1318(7) 0.6258(8) 0.1500(8) 0.041(2) Uani 1 1 d . .
H4 H -0.1852 0.5769 0.1495 0.049 Uiso 1 1 calc R U
C5 C -0.0448(6) 0.6016(7) 0.1403(7) 0.0301(19) Uani 1 1 d . .
C6 C 0.0360(6) 0.6778(7) 0.1424(6) 0.0280(18) Uani 1 1 d . .
C7 C 0.1247(6) 0.6582(7) 0.1369(7) 0.0264(17) Uani 1 1 d . .
H7 H 0.1780 0.7077 0.1380 0.032 Uiso 1 1 calc R U
C8 C -0.0361(6) 0.5069(7) 0.1310(7) 0.0293(18) Uani 1 1 d . .
H8 H -0.0892 0.4557 0.1282 0.035 Uiso 1 1 calc R U
C9 C 0.1333(6) 0.5656(6) 0.1300(6) 0.0251(17) Uani 1 1 d . .
C10 C 0.0526(6) 0.4915(6) 0.1262(6) 0.0254(17) Uani 1 1 d . .
C11 C 0.1792(6) 0.4340(6) 0.1177(6) 0.0260(17) Uani 1 1 d . .
H11 H 0.2183 0.3899 0.1132 0.031 Uiso 1 1 calc R U
C12 C 0.0231(7) 0.3096(6) 0.1057(7) 0.0304(19) Uani 1 1 d . .
H12A H 0.0462 0.2559 0.0713 0.036 Uiso 1 1 calc R U
H12B H -0.0525 0.2914 0.0608 0.036 Uiso 1 1 calc R U
C13 C 0.0358(7) 0.3106(6) 0.2073(8) 0.031(2) Uani 1 1 d . .
C14 C -0.0447(8) 0.3129(9) 0.2352(10) 0.050(3) Uani 1 1 d . .
H14 H -0.1086 0.3144 0.1908 0.059 Uiso 1 1 calc R U
C15 C -0.0316(9) 0.3130(10) 0.3291(11) 0.056(3) Uani 1 1 d . .
H15 H -0.0873 0.3146 0.3473 0.067 Uiso 1 1 calc R U
C16 C 0.0585(8) 0.3108(7) 0.3954(8) 0.037(2) Uani 1 1 d . .
C17 C 0.1378(8) 0.3046(8) 0.3646(8) 0.041(2) Uani 1 1 d . .
H17 H 0.2003 0.3001 0.4078 0.050 Uiso 1 1 calc R U
C18 C 0.1265(7) 0.3050(8) 0.2724(8) 0.039(2) Uani 1 1 d . .
H18 H 0.1816 0.3013 0.2535 0.046 Uiso 1 1 calc R U
C19 C 0.0763(8) 0.3101(9) 0.4993(9) 0.048(3) Uani 1 1 d . .
H19A H 0.0112 0.3087 0.5068 0.058 Uiso 1 1 calc R U
H19B H 0.0877 0.2463 0.4976 0.058 Uiso 1 1 calc R U
C20 C 0.1669(8) 0.3988(7) 0.5920(8) 0.037(2) Uani 1 1 d . .
C21 C 0.1659(10) 0.4950(11) 0.6247(14) 0.094(6) Uani 1 1 d . .
H21 H 0.1053 0.5070 0.5887 0.113 Uiso 1 1 calc R U
C22 C 0.2530(11) 0.5775(10) 0.7109(14) 0.094(6) Uani 1 1 d . .
H22 H 0.2512 0.6447 0.7307 0.112 Uiso 1 1 calc R U
C23 C 0.3384(7) 0.5625(7) 0.7654(8) 0.0309(19) Uani 1 1 d . .
C24 C 0.3384(12) 0.4666(9) 0.7352(10) 0.064(4) Uani 1 1 d . .
H24 H 0.3974 0.4544 0.7741 0.077 Uiso 1 1 calc R U
C25 C 0.2555(12) 0.3860(10) 0.6496(10) 0.066(4) Uani 1 1 d . .
H25 H 0.2594 0.3196 0.6296 0.079 Uiso 1 1 calc R U
C26 C 0.4317(7) 0.6496(7) 0.8624(8) 0.035(2) Uani 1 1 d . .
H26A H 0.4085 0.6736 0.9161 0.042 Uiso 1 1 calc R U
H26B H 0.4873 0.6226 0.8879 0.042 Uiso 1 1 calc R U
C27 C 0.5176(6) 0.8899(7) 0.8459(6) 0.0259(18) Uani 1 1 d . .
C28 C 0.5602(6) 0.7542(6) 0.8287(7) 0.0260(17) Uani 1 1 d . .
H28 H 0.5941 0.7062 0.8165 0.031 Uiso 1 1 calc R U
C29 C 0.5121(6) 0.9817(7) 0.8541(7) 0.0267(17) Uani 1 1 d . .
H29 H 0.5621 1.0277 0.8481 0.032 Uiso 1 1 calc R U
C30 C 0.4466(6) 0.8211(7) 0.8589(7) 0.0270(18) Uani 1 1 d . .
C31 C 0.3652(7) 0.8444(8) 0.8765(7) 0.036(2) Uani 1 1 d . .
H31 H 0.3168 0.7985 0.8842 0.043 Uiso 1 1 calc R U
C32 C 0.3569(7) 0.9384(9) 0.8826(7) 0.036(2) Uani 1 1 d . .
C33 C 0.4298(7) 1.0071(8) 0.8720(6) 0.031(2) Uani 1 1 d . .
C34 C 0.4205(8) 1.1030(8) 0.8800(8) 0.039(2) Uani 1 1 d . .
H34 H 0.4704 1.1503 0.8752 0.047 Uiso 1 1 calc R U
C35 C 0.3388(9) 1.1260(10) 0.8946(8) 0.047(3) Uani 1 1 d . .
H35 H 0.3321 1.1895 0.8994 0.056 Uiso 1 1 calc R U
C36 C 0.2645(10) 1.0570(11) 0.9026(9) 0.055(3) Uani 1 1 d . .
H36 H 0.2085 1.0748 0.9126 0.066 Uiso 1 1 calc R U
C37 C 0.2714(9) 0.9655(10) 0.8962(8) 0.048(3) Uani 1 1 d . .
H37 H 0.2200 0.9195 0.9007 0.058 Uiso 1 1 calc R U
C38 C 0.8239(7) 0.9409(6) 0.7554(7) 0.0259(17) Uani 1 1 d . .
C39 C 0.8201(7) 0.8869(7) 0.9004(7) 0.0286(18) Uani 1 1 d . .
C40 C 0.7651(7) 1.0413(8) 0.8913(7) 0.032(2) Uani 1 1 d . .
C41 C 0.5937(6) 0.7142(6) 0.5826(7) 0.0232(16) Uani 1 1 d . .
C42 C 0.5843(7) 0.6132(6) 0.5218(7) 0.0270(18) Uani 1 1 d . .
H42 H 0.6200 0.5786 0.5555 0.032 Uiso 1 1 calc R U
C43 C 0.5270(7) 0.5651(6) 0.4190(7) 0.0289(18) Uani 1 1 d . .
H43 H 0.5244 0.4983 0.3824 0.035 Uiso 1 1 calc R U
C44 C 0.4695(6) 0.6118(6) 0.3628(7) 0.0235(17) Uani 1 1 d . .
C45 C 0.5355(6) 0.7632(6) 0.5318(7) 0.0225(16) Uani 1 1 d . .
C46 C 0.4725(6) 0.7104(6) 0.4197(6) 0.0215(16) Uani 1 1 d . .
C47 C 0.4076(6) 0.7563(6) 0.3691(6) 0.0220(16) Uani 1 1 d . .
C48 C 0.3926(6) 0.8463(6) 0.4312(6) 0.0228(16) Uani 1 1 d . .
C49 C 0.4555(6) 0.8981(6) 0.5373(7) 0.0240(17) Uani 1 1 d . .
C50 C 0.5348(6) 0.8601(6) 0.5889(6) 0.0224(16) Uani 1 1 d . .
C51 C 0.4441(7) 0.9863(6) 0.5941(7) 0.0268(17) Uani 1 1 d . .
H51 H 0.4889 1.0232 0.6661 0.032 Uiso 1 1 calc R U
C52 C 0.3686(7) 1.0211(7) 0.5474(7) 0.0308(19) Uani 1 1 d . .
H52 H 0.3604 1.0805 0.5872 0.037 Uiso 1 1 calc R U
C53 C 0.3044(7) 0.9677(7) 0.4409(7) 0.0298(19) Uani 1 1 d . .
H53 H 0.2519 0.9909 0.4086 0.036 Uiso 1 1 calc R U
C54 C 0.3164(6) 0.8827(7) 0.3827(7) 0.0291(18) Uani 1 1 d . .
H54 H 0.2739 0.8483 0.3102 0.035 Uiso 1 1 calc R U
C55 C 0.5105(7) 0.6881(7) 0.1915(7) 0.0295(19) Uani 1 1 d . .
C56 C 0.3775(6) 0.5017(7) 0.0494(7) 0.0309(19) Uani 1 1 d . .
C57 C 0.3158(6) 0.6586(7) 0.0512(7) 0.0286(19) Uani 1 1 d . .
C58 C 0.292(2) 0.5783(17) 0.484(3) 0.207(19) Uani 1 1 d . .
H58A H 0.3501 0.5939 0.5495 0.311 Uiso 1 1 calc R U
H58B H 0.2366 0.5138 0.4598 0.311 Uiso 1 1 calc R U
H58C H 0.3190 0.5721 0.4327 0.311 Uiso 1 1 calc R U
C59 C 0.2523(15) 0.6561(13) 0.4956(16) 0.086(5) Uani 1 1 d . .
C60 C 0.1687(14) 0.6458(14) 0.4080(12) 0.083(5) Uani 1 1 d . .
H60 H 0.1401 0.5871 0.3439 0.099 Uiso 1 1 calc R U
C61 C 0.1302(12) 0.7227(15) 0.4179(12) 0.077(5) Uani 1 1 d . .
H61 H 0.0743 0.7150 0.3576 0.093 Uiso 1 1 calc R U
C62 C 0.1635(13) 0.8101(16) 0.5060(16) 0.089(6) Uani 1 1 d . .
H62 H 0.1339 0.8619 0.5084 0.107 Uiso 1 1 calc R U
C63 C 0.2390(13) 0.8156(11) 0.5856(14) 0.074(4) Uani 1 1 d . .
H63 H 0.2622 0.8728 0.6495 0.088 Uiso 1 1 calc R U
C64 C 0.2882(10) 0.7468(11) 0.5860(10) 0.064(4) Uani 1 1 d . .
H64 H 0.3468 0.7598 0.6472 0.077 Uiso 1 1 calc R U
N1 N 0.0833(5) 0.4078(5) 0.1166(5) 0.0252(15) Uani 1 1 d . .
N2 N 0.2119(5) 0.5264(5) 0.1256(5) 0.0250(14) Uani 1 1 d . .
N3 N 0.4775(6) 0.7374(6) 0.8481(6) 0.0310(16) Uani 1 1 d . .
N4 N 0.5908(5) 0.8442(6) 0.8280(5) 0.0253(15) Uani 1 1 d . .
O1 O 0.8873(5) 0.9605(5) 0.7329(5) 0.0382(15) Uani 1 1 d . .
O2 O 0.7944(5) 1.1277(5) 0.9478(5) 0.0351(14) Uani 1 1 d . .
O3 O 0.8835(5) 0.8791(6) 0.9654(5) 0.0381(15) Uani 1 1 d . .
O4 O 0.5939(4) 0.9169(4) 0.6832(4) 0.0245(12) Uani 1 1 d . .
O5 O 0.6532(4) 0.7503(4) 0.6802(4) 0.0251(12) Uani 1 1 d . .
O6 O 0.3598(4) 0.7234(4) 0.2717(4) 0.0255(12) Uani 1 1 d . .
O7 O 0.4200(4) 0.5575(4) 0.2641(5) 0.0271(12) Uani 1 1 d . .
O8 O 0.5976(5) 0.7339(5) 0.2159(6) 0.0385(16) Uani 1 1 d . .
O9 O 0.2844(5) 0.6873(5) -0.0092(5) 0.0342(14) Uani 1 1 d . .
O10 O 0.3877(5) 0.4369(5) -0.0087(5) 0.0376(15) Uani 1 1 d . .
Re1 Re 0.71720(2) 0.90245(2) 0.79520(2) 0.02080(10) Uani 1 1 d . .
Re2 Re 0.36869(2) 0.61013(2) 0.15190(2) 0.02212(10) Uani 1 1 d . .
C66 C 0.0244(14) 0.0248(12) 0.4429(15) 0.075(4) Uani 1 1 d . U
C65 C 0.1595(13) 0.0816(16) 0.6262(17) 0.119(7) Uani 1 1 d . U
C67 C 0.129(2) 0.0738(19) 0.520(2) 0.135(8) Uani 1 1 d . U
C68 C -0.063(2) -0.025(2) 0.413(3) 0.227(16) Uani 1 1 d . U

loop_
_atom_site_aniso_label
_atom_site_aniso_U_11
_atom_site_aniso_U_22
_atom_site_aniso_U_33
_atom_site_aniso_U_23
_atom_site_aniso_U_13
_atom_site_aniso_U_12
C1 0.031(5) 0.034(5) 0.037(5) 0.016(4) 0.013(4) 0.017(4)
C2 0.032(5) 0.037(5) 0.040(5) 0.010(4) 0.007(4) 0.021(4)
C3 0.020(4) 0.046(6) 0.051(6) 0.005(5) 0.011(4) 0.014(4)
C4 0.020(4) 0.038(5) 0.050(6) 0.010(5) 0.010(4) 0.011(4)
C5 0.013(4) 0.034(5) 0.029(4) 0.005(4) 0.003(3) 0.007(3)
C6 0.019(4) 0.029(4) 0.022(4) 0.005(3) 0.003(3) 0.008(3)
C7 0.020(4) 0.032(4) 0.029(4) 0.016(4) 0.011(3) 0.010(3)
C8 0.014(4) 0.028(4) 0.033(5) 0.007(4) 0.005(3) 0.003(3)
C9 0.015(4) 0.025(4) 0.027(4) 0.008(3) 0.005(3) 0.006(3)
C10 0.016(4) 0.025(4) 0.026(4) 0.007(3) 0.004(3) 0.006(3)
C11 0.015(4) 0.025(4) 0.029(4) 0.008(4) 0.006(3) 0.008(3)
C12 0.018(4) 0.022(4) 0.040(5) 0.010(4) 0.008(4) 0.003(3)
C13 0.020(4) 0.019(4) 0.049(6) 0.011(4) 0.016(4) -0.001(3)
C14 0.025(5) 0.063(7) 0.067(8) 0.033(6) 0.024(5) 0.016(5)
C15 0.040(6) 0.062(7) 0.085(9) 0.036(7) 0.047(7) 0.015(5)
C16 0.036(5) 0.027(5) 0.053(6) 0.018(4) 0.026(5) 0.006(4)
C17 0.030(5) 0.039(5) 0.050(6) 0.017(5) 0.018(5) 0.010(4)
C18 0.022(4) 0.038(5) 0.046(6) 0.011(5) 0.016(4) 0.007(4)
C19 0.031(5) 0.044(6) 0.069(8) 0.030(6) 0.024(5) 0.000(5)
C20 0.031(5) 0.029(5) 0.052(6) 0.017(4) 0.026(5) 0.000(4)
C21 0.037(7) 0.050(8) 0.129(14) 0.023(8) -0.017(8) 0.020(6)
C22 0.055(8) 0.031(6) 0.125(14) 0.026(8) -0.022(8) 0.013(6)
C23 0.024(4) 0.033(5) 0.049(6) 0.029(4) 0.021(4) 0.010(4)
C24 0.090(10) 0.042(6) 0.050(7) 0.020(6) 0.014(7) 0.038(7)
C25 0.085(10) 0.042(6) 0.059(8) 0.024(6) 0.014(7) 0.033(7)
C26 0.023(4) 0.040(5) 0.049(6) 0.035(5) 0.013(4) 0.003(4)
C27 0.018(4) 0.043(5) 0.021(4) 0.021(4) 0.006(3) 0.013(4)
C28 0.020(4) 0.023(4) 0.035(5) 0.016(4) 0.011(3) 0.006(3)
C29 0.020(4) 0.035(5) 0.029(4) 0.017(4) 0.011(3) 0.012(4)
C30 0.017(4) 0.030(4) 0.031(4) 0.017(4) 0.008(3) 0.003(3)
C31 0.028(5) 0.058(6) 0.034(5) 0.032(5) 0.015(4) 0.017(4)
C32 0.030(5) 0.066(7) 0.028(5) 0.028(5) 0.019(4) 0.027(5)
C33 0.031(5) 0.049(6) 0.019(4) 0.017(4) 0.010(4) 0.026(4)
C34 0.039(5) 0.054(6) 0.035(5) 0.026(5) 0.017(4) 0.029(5)
C35 0.061(7) 0.074(8) 0.039(6) 0.037(6) 0.031(5) 0.052(6)
C36 0.057(7) 0.106(10) 0.045(6) 0.050(7) 0.034(6) 0.064(8)
C37 0.046(6) 0.093(9) 0.041(6) 0.047(6) 0.029(5) 0.046(6)
C38 0.027(4) 0.027(4) 0.034(5) 0.019(4) 0.019(4) 0.012(3)
C39 0.028(4) 0.031(4) 0.031(5) 0.015(4) 0.015(4) 0.012(4)
C40 0.020(4) 0.047(6) 0.041(5) 0.030(5) 0.015(4) 0.011(4)
C41 0.020(4) 0.021(4) 0.034(5) 0.018(4) 0.014(3) 0.005(3)
C42 0.026(4) 0.020(4) 0.036(5) 0.018(4) 0.011(4) 0.007(3)
C43 0.030(4) 0.017(4) 0.040(5) 0.017(4) 0.014(4) 0.007(3)
C44 0.013(3) 0.021(4) 0.035(5) 0.016(4) 0.009(3) 0.001(3)
C45 0.019(4) 0.020(4) 0.035(4) 0.019(3) 0.013(3) 0.006(3)
C46 0.013(3) 0.020(4) 0.030(4) 0.014(3) 0.007(3) 0.003(3)
C47 0.017(4) 0.021(4) 0.028(4) 0.015(3) 0.008(3) 0.003(3)
C48 0.016(4) 0.022(4) 0.033(4) 0.017(4) 0.010(3) 0.005(3)
C49 0.020(4) 0.020(4) 0.035(5) 0.018(4) 0.011(3) 0.006(3)
C50 0.020(4) 0.023(4) 0.030(4) 0.018(4) 0.012(3) 0.005(3)
C51 0.025(4) 0.026(4) 0.030(4) 0.015(4) 0.011(4) 0.007(3)
C52 0.029(4) 0.025(4) 0.046(5) 0.021(4) 0.019(4) 0.011(4)
C53 0.019(4) 0.033(5) 0.041(5) 0.024(4) 0.011(4) 0.011(4)
C54 0.018(4) 0.032(5) 0.039(5) 0.023(4) 0.010(4) 0.007(3)
C55 0.029(5) 0.026(4) 0.034(5) 0.016(4) 0.010(4) 0.016(4)
C56 0.017(4) 0.041(5) 0.032(5) 0.011(4) 0.007(4) 0.019(4)
C57 0.014(4) 0.030(4) 0.037(5) 0.011(4) 0.012(4) 0.003(3)
C58 0.20(3) 0.078(15) 0.40(5) 0.07(2) 0.25(4) 0.033(17)
C59 0.091(12) 0.063(10) 0.123(15) 0.045(10) 0.069(12) 0.020(9)
C60 0.079(11) 0.087(12) 0.057(9) 0.013(8) 0.038(9) 0.001(9)
C61 0.062(9) 0.107(13) 0.058(9) 0.030(9) 0.042(8) 0.006(9)
C62 0.061(10) 0.121(15) 0.113(14) 0.074(13) 0.055(10) 0.015(10)
C63 0.080(10) 0.057(8) 0.096(12) 0.038(8) 0.056(10) 0.011(8)
C64 0.043(7) 0.060(8) 0.057(8) 0.025(7) 0.001(6) -0.003(6)
N1 0.015(3) 0.021(3) 0.030(4) 0.008(3) 0.005(3) 0.002(3)
N2 0.015(3) 0.030(4) 0.028(4) 0.013(3) 0.007(3) 0.009(3)
N3 0.022(4) 0.036(4) 0.037(4) 0.023(4) 0.011(3) 0.007(3)
N4 0.019(3) 0.036(4) 0.030(4) 0.020(3) 0.015(3) 0.013(3)
O1 0.043(4) 0.044(4) 0.049(4) 0.029(3) 0.031(3) 0.022(3)
O2 0.030(3) 0.022(3) 0.039(4) 0.008(3) 0.011(3) 0.000(3)
O3 0.037(4) 0.053(4) 0.031(3) 0.021(3) 0.015(3) 0.027(3)
O4 0.019(3) 0.023(3) 0.030(3) 0.016(3) 0.008(2) 0.005(2)
O5 0.021(3) 0.025(3) 0.028(3) 0.016(2) 0.007(2) 0.007(2)
O6 0.019(3) 0.025(3) 0.026(3) 0.008(2) 0.007(2) 0.007(2)
O7 0.021(3) 0.021(3) 0.033(3) 0.013(3) 0.007(3) 0.005(2)
O8 0.016(3) 0.033(3) 0.059(4) 0.023(3) 0.011(3) 0.000(3)
O9 0.031(3) 0.043(4) 0.037(4) 0.027(3) 0.015(3) 0.014(3)
O10 0.018(3) 0.041(4) 0.045(4) 0.015(3) 0.010(3) 0.010(3)
Re1 0.01695(16) 0.02185(17) 0.02557(18) 0.01345(13) 0.00919(13) 0.00650(12)
Re2 0.01452(16) 0.02324(17) 0.02658(18) 0.01169(14) 0.00740(13) 0.00544(12)
C66 0.083(8) 0.070(9) 0.110(10) 0.041(8) 0.075(8) 0.038(7)
C65 0.052(9) 0.104(13) 0.108(10) -0.029(11) 0.022(9) 0.013(9)
C67 0.102(11) 0.114(15) 0.153(14) 0.022(14) 0.061(11) 0.031(12)
C68 0.094(11) 0.106(17) 0.36(3) -0.04(2) 0.119(17) 0.017(11)

loop_
_atom_type_symbol
_atom_type_description
_atom_type_scat_dispersion_real
_atom_type_scat_dispersion_imag
_atom_type_scat_source
C C 0.0033 0.0016 'International Tables Vol C Tables 4.2.6.8 and 6.1.1.4'
H H 0.0000 0.0000 'International Tables Vol C Tables 4.2.6.8 and 6.1.1.4'
N N 0.0061 0.0033 'International Tables Vol C Tables 4.2.6.8 and 6.1.1.4'
O O 0.0106 0.0060 'International Tables Vol C Tables 4.2.6.8 and 6.1.1.4'
Re Re -1.0185 7.2310 'International Tables Vol C Tables 4.2.6.8 and 6.1.1.4'

loop_
_geom_angle_atom_site_label_1
_geom_angle_atom_site_label_2
_geom_angle_atom_site_label_3
_geom_angle
_geom_angle_site_symmetry_1
_geom_angle_site_symmetry_3
C2 C1 C6 121.3(9) . .
C2 C1 H1 119.3 . .
C6 C1 H1 119.3 . .
C1 C2 C3 120.8(9) . .
C1 C2 H2 119.6 . .
C3 C2 H2 119.6 . .
C4 C3 C2 120.2(9) . .
C4 C3 H3 119.9 . .
C2 C3 H3 119.9 . .
C3 C4 C5 120.9(10) . .
C3 C4 H4 119.5 . .
C5 C4 H4 119.5 . .
C8 C5 C4 121.0(9) . .
C8 C5 C6 120.5(8) . .
C4 C5 C6 118.5(9) . .
C7 C6 C1 121.7(8) . .
C7 C6 C5 120.1(8) . .
C1 C6 C5 118.3(8) . .
C9 C7 C6 118.8(8) . .
C9 C7 H7 120.6 . .
C6 C7 H7 120.6 . .
C10 C8 C5 117.2(8) . .
C10 C8 H8 121.4 . .
C5 C8 H8 121.4 . .
C7 C9 N2 131.4(8) . .
C7 C9 C10 120.2(7) . .
N2 C9 C10 108.4(7) . .
C8 C10 N1 130.8(8) . .
C8 C10 C9 123.2(8) . .
N1 C10 C9 106.0(7) . .
N2 C11 N1 113.0(7) . .
N2 C11 H11 123.5 . .
N1 C11 H11 123.5 . .
N1 C12 C13 113.4(7) . .
N1 C12 H12A 108.9 . .
C13 C12 H12A 108.9 . .
N1 C12 H12B 108.9 . .
C13 C12 H12B 108.9 . .
H12A C12 H12B 107.7 . .
C14 C13 C18 118.5(10) . .
C14 C13 C12 120.7(9) . .
C18 C13 C12 120.7(8) . .
C13 C14 C15 119.8(10) . .
C13 C14 H14 120.1 . .
C15 C14 H14 120.1 . .
C16 C15 C14 122.3(9) . .
C16 C15 H15 118.8 . .
C14 C15 H15 118.8 . .
C15 C16 C17 117.4(10) . .
C15 C16 C19 124.1(9) . .
C17 C16 C19 118.4(9) . .
C18 C17 C16 121.1(10) . .
C18 C17 H17 119.5 . .
C16 C17 H17 119.5 . .
C17 C18 C13 120.8(9) . .
C17 C18 H18 119.6 . .
C13 C18 H18 119.6 . .
C20 C19 C16 115.1(8) . .
C20 C19 H19A 108.5 . .
C16 C19 H19A 108.5 . .
C20 C19 H19B 108.5 . .
C16 C19 H19B 108.5 . .
H19A C19 H19B 107.5 . .
C21 C20 C25 116.4(10) . .
C21 C20 C19 122.3(11) . .
C25 C20 C19 121.2(10) . .
C20 C21 C22 121.3(11) . .
C20 C21 H21 119.3 . .
C22 C21 H21 119.3 . .
C23 C22 C21 120.7(11) . .
C23 C22 H22 119.6 . .
C21 C22 H22 119.6 . .
C22 C23 C24 118.1(11) . .
C22 C23 C26 122.0(9) . .
C24 C23 C26 119.8(9) . .
C23 C24 C25 121.7(12) . .
C23 C24 H24 119.1 . .
C25 C24 H24 119.1 . .
C20 C25 C24 121.6(11) . .
C20 C25 H25 119.2 . .
C24 C25 H25 119.2 . .
N3 C26 C23 114.5(7) . .
N3 C26 H26A 108.6 . .
C23 C26 H26A 108.6 . .
N3 C26 H26B 108.6 . .
C23 C26 H26B 108.6 . .
H26A C26 H26B 107.6 . .
C29 C27 C30 122.4(8) . .
C29 C27 N4 130.1(8) . .
C30 C27 N4 107.4(7) . .
N4 C28 N3 114.0(8) . .
N4 C28 H28 123.0 . .
N3 C28 H28 123.0 . .
C27 C29 C33 117.9(8) . .
C27 C29 H29 121.1 . .
C33 C29 H29 121.1 . .
N3 C30 C31 133.0(8) . .
N3 C30 C27 106.2(7) . .
C31 C30 C27 120.7(8) . .
C30 C31 C32 117.5(8) . .
C30 C31 H31 121.2 . .
C32 C31 H31 121.2 . .
C31 C32 C33 121.1(8) . .
C31 C32 C37 120.4(10) . .
C33 C32 C37 118.5(10) . .
C29 C33 C32 120.4(9) . .
C29 C33 C34 119.7(9) . .
C32 C33 C34 119.9(8) . .
C35 C34 C33 119.4(10) . .
C35 C34 H34 120.3 . .
C33 C34 H34 120.3 . .
C34 C35 C36 121.0(10) . .
C34 C35 H35 119.5 . .
C36 C35 H35 119.5 . .
C37 C36 C35 121.2(10) . .
C37 C36 H36 119.4 . .
C35 C36 H36 119.4 . .
C36 C37 C32 119.9(11) . .
C36 C37 H37 120.0 . .
C32 C37 H37 120.0 . .
O1 C38 Re1 177.4(7) . .
O3 C39 Re1 178.9(9) . .
O2 C40 Re1 177.6(8) . .
O5 C41 C45 126.8(8) . .
O5 C41 C42 115.0(7) . .
C45 C41 C42 118.1(8) . .
C43 C42 C41 122.6(8) . .
C43 C42 H42 118.7 . .
C41 C42 H42 118.7 . .
C42 C43 C44 122.0(8) . .
C42 C43 H43 119.0 . .
C44 C43 H43 119.0 . .
O7 C44 C46 127.2(7) . .
O7 C44 C43 115.0(7) . .
C46 C44 C43 117.8(8) . .
C50 C45 C41 120.8(8) . .
C50 C45 C46 120.1(7) . .
C41 C45 C46 119.1(7) . .
C44 C46 C47 120.3(7) . .
C44 C46 C45 120.3(7) . .
C47 C46 C45 119.2(7) . .
O6 C47 C46 124.3(7) . .
O6 C47 C48 116.3(7) . .
C46 C47 C48 119.4(7) . .
C49 C48 C54 119.8(8) . .
C49 C48 C47 120.2(7) . .
C54 C48 C47 120.0(8) . .
C51 C49 C48 119.4(7) . .
C51 C49 C50 120.4(8) . .
C48 C49 C50 120.2(7) . .
O4 C50 C45 125.4(7) . .
O4 C50 C49 115.4(7) . .
C45 C50 C49 119.2(7) . .
C52 C51 C49 121.0(8) . .
C52 C51 H51 119.5 . .
C49 C51 H51 119.5 . .
C51 C52 C53 119.3(8) . .
C51 C52 H52 120.4 . .
C53 C52 H52 120.4 . .
C54 C53 C52 120.9(8) . .
C54 C53 H53 119.6 . .
C52 C53 H53 119.6 . .
C53 C54 C48 119.6(8) . .
C53 C54 H54 120.2 . .
C48 C54 H54 120.2 . .
O8 C55 Re2 178.5(7) . .
O10 C56 Re2 176.5(7) . .
O9 C57 Re2 179.7(8) . .
C59 C58 H58A 109.5 . .
C59 C58 H58B 109.5 . .
H58A C58 H58B 109.5 . .
C59 C58 H58C 109.5 . .
H58A C58 H58C 109.5 . .
H58B C58 H58C 109.5 . .
C58 C59 C60 117(2) . .
C58 C59 C64 127(2) . .
C60 C59 C64 115.9(16) . .
C61 C60 C59 117.6(16) . .
C61 C60 H60 121.2 . .
C59 C60 H60 121.2 . .
C60 C61 C62 126.7(18) . .
C60 C61 H61 116.6 . .
C62 C61 H61 116.6 . .
C63 C62 C61 113.7(19) . .
C63 C62 H62 123.2 . .
C61 C62 H62 123.2 . .
C62 C63 C64 125.9(18) . .
C62 C63 H63 117.1 . .
C64 C63 H63 117.1 . .
C63 C64 C59 120.0(15) . .
C63 C64 H64 120.0 . .
C59 C64 H64 120.0 . .
C11 N1 C10 106.6(7) . .
C11 N1 C12 127.0(7) . .
C10 N1 C12 126.4(7) . .
C11 N2 C9 106.0(7) . .
C11 N2 Re2 126.5(5) . .
C9 N2 Re2 126.8(6) . .
C28 N3 C30 107.6(7) . .
C28 N3 C26 126.5(8) . .
C30 N3 C26 125.8(8) . .
C28 N4 C27 104.7(7) . .
C28 N4 Re1 127.1(6) . .
C27 N4 Re1 128.0(6) . .
C50 O4 Re1 132.3(5) . .
C41 O5 Re1 128.9(5) . .
C47 O6 Re2 131.0(5) . .
C44 O7 Re2 127.1(5) . .
C40 Re1 C39 86.7(4) . .
C40 Re1 C38 88.2(4) . .
C39 Re1 C38 87.7(4) . .
C40 Re1 O5 175.1(3) . .
C39 Re1 O5 98.0(3) . .
C38 Re1 O5 92.8(3) . .
C40 Re1 O4 93.1(3) . .
C39 Re1 O4 175.2(3) . .
C38 Re1 O4 97.1(3) . .
O5 Re1 O4 82.1(2) . .
C40 Re1 N4 97.3(3) . .
C39 Re1 N4 93.3(3) . .
C38 Re1 N4 174.4(3) . .
O5 Re1 N4 81.6(3) . .
O4 Re1 N4 82.0(2) . .
C56 Re2 C55 88.0(4) . .
C56 Re2 C57 88.0(4) . .
C55 Re2 C57 90.8(3) . .
C56 Re2 O7 94.0(3) . .
C55 Re2 O7 91.6(3) . .
C57 Re2 O7 177.0(3) . .
C56 Re2 O6 175.6(3) . .
C55 Re2 O6 93.2(3) . .
C57 Re2 O6 96.2(3) . .
O7 Re2 O6 81.8(2) . .
C56 Re2 N2 96.6(3) . .
C55 Re2 N2 173.4(3) . .
C57 Re2 N2 94.2(3) . .
O7 Re2 N2 83.3(2) . .
O6 Re2 N2 81.9(2) . .
C67 C66 C68 150(3) . .
C68 C65 C67 83(3) 2_556 .
C66 C67 C65 122(2) . .
C66 C68 C65 176(5) . 2_556

loop_
_geom_bond_atom_site_label_1
_geom_bond_atom_site_label_2
_geom_bond_distance
_geom_bond_site_symmetry_2
C1 C2 1.361(13) .
C1 C6 1.409(13) .
C1 H1 0.9500 .
C2 C3 1.413(16) .
C2 H2 0.9500 .
C3 C4 1.361(15) .
C3 H3 0.9500 .
C4 C5 1.425(12) .
C4 H4 0.9500 .
C5 C8 1.405(13) .
C5 C6 1.446(13) .
C6 C7 1.402(12) .
C7 C9 1.382(12) .
C7 H7 0.9500 .
C8 C10 1.377(12) .
C8 H8 0.9500 .
C9 N2 1.394(10) .
C9 C10 1.412(12) .
C10 N1 1.384(11) .
C11 N2 1.313(11) .
C11 N1 1.365(10) .
C11 H11 0.9500 .
C12 N1 1.470(11) .
C12 C13 1.515(14) .
C12 H12A 0.9900 .
C12 H12B 0.9900 .
C13 C14 1.387(13) .
C13 C18 1.387(14) .
C14 C15 1.401(17) .
C14 H14 0.9500 .
C15 C16 1.364(16) .
C15 H15 0.9500 .
C16 C17 1.403(14) .
C16 C19 1.544(15) .
C17 C18 1.383(15) .
C17 H17 0.9500 .
C18 H18 0.9500 .
C19 C20 1.497(14) .
C19 H19A 0.9900 .
C19 H19B 0.9900 .
C20 C21 1.354(16) .
C20 C25 1.375(16) .
C21 C22 1.407(19) .
C21 H21 0.9500 .
C22 C23 1.342(15) .
C22 H22 0.9500 .
C23 C24 1.345(14) .
C23 C26 1.527(13) .
C24 C25 1.370(18) .
C24 H24 0.9500 .
C25 H25 0.9500 .
C26 N3 1.472(10) .
C26 H26A 0.9900 .
C26 H26B 0.9900 .
C27 C29 1.351(12) .
C27 C30 1.424(11) .
C27 N4 1.428(11) .
C28 N4 1.333(11) .
C28 N3 1.337(11) .
C28 H28 0.9500 .
C29 C33 1.413(12) .
C29 H29 0.9500 .
C30 N3 1.384(12) .
C30 C31 1.387(13) .
C31 C32 1.402(15) .
C31 H31 0.9500 .
C32 C33 1.417(14) .
C32 C37 1.441(13) .
C33 C34 1.429(14) .
C34 C35 1.370(14) .
C34 H34 0.9500 .
C35 C36 1.408(18) .
C35 H35 0.9500 .
C36 C37 1.360(17) .
C36 H36 0.9500 .
C37 H37 0.9500 .
C38 O1 1.117(10) .
C38 Re1 1.919(8) .
C39 O3 1.158(11) .
C39 Re1 1.903(9) .
C40 O2 1.168(12) .
C40 Re1 1.897(10) .
C41 O5 1.293(10) .
C41 C45 1.424(11) .
C41 C42 1.429(12) .
C42 C43 1.343(13) .
C42 H42 0.9500 .
C43 C44 1.437(11) .
C43 H43 0.9500 .
C44 O7 1.292(10) .
C44 C46 1.418(11) .
C45 C50 1.420(11) .
C45 C46 1.466(12) .
C46 C47 1.437(11) .
C47 O6 1.277(10) .
C47 C48 1.472(12) .
C48 C49 1.392(12) .
C48 C54 1.418(11) .
C49 C51 1.392(12) .
C49 C50 1.482(11) .
C50 O4 1.257(10) .
C51 C52 1.382(12) .
C51 H51 0.9500 .
C52 C53 1.401(13) .
C52 H52 0.9500 .
C53 C54 1.368(13) .
C53 H53 0.9500 .
C54 H54 0.9500 .
C55 O8 1.165(11) .
C55 Re2 1.912(9) .
C56 O10 1.153(11) .
C56 Re2 1.908(9) .
C57 O9 1.148(11) .
C57 Re2 1.919(9) .
C58 C59 1.38(3) .
C58 H58A 0.9800 .
C58 H58B 0.9800 .
C58 H58C 0.9800 .
C59 C60 1.40(3) .
C59 C64 1.41(2) .
C60 C61 1.36(2) .
C60 H60 0.9500 .
C61 C62 1.37(2) .
C61 H61 0.9500 .
C62 C63 1.29(2) .
C62 H62 0.9500 .
C63 C64 1.36(2) .
C63 H63 0.9500 .
C64 H64 0.9500 .
N2 Re2 2.190(7) .
N4 Re1 2.173(7) .
O4 Re1 2.116(5) .
O5 Re1 2.109(6) .
O6 Re2 2.110(6) .
O7 Re2 2.107(6) .
C66 C67 1.40(3) .
C66 C68 1.17(3) .
C65 C68 1.28(3) 2_556
C65 C67 1.51(4) .
C68 C65 1.28(3) 2_556
